data_7052500
loop_
_publ_author_name
'Tao, Chi-Hang'
'Wong, Keith Man-Chung'
'Zhu, Nianyong'
'Yam, Vivian Wing-Wah'

_publ_section_title
;
 Versatile precursors for multinuclear platinum(ii) alkynyl
 assembly---synthesis, structural characterization and electrochemical
 studies of luminescent platinum(ii) alkynyl complexes
;
_journal_issue 1
_journal_name_full 'New Journal of Chemistry'
_journal_page_first 150
_journal_paper_doi 10.1039/b210772b
_journal_volume 27
_journal_year 2003
_chemical_formula_moiety 'C46 H81 Cl2 N1 O1 P4 Pt2'
_chemical_formula_sum 'C46 H81 Cl2 N O P4 Pt2'
_chemical_formula_weight 1249.08
_space_group_IT_number 2
_symmetry_cell_setting triclinic
_symmetry_space_group_name_Hall '-P 1'
_symmetry_space_group_name_H-M 'P -1'
_atom_sites_solution_hydrogens geom
_atom_sites_solution_primary direct
_atom_sites_solution_secondary difmap
_audit_creation_method SHELXL-97
_cell_angle_alpha 106.31(3)
_cell_angle_beta 101.79(3)
_cell_angle_gamma 99.40(3)
_cell_formula_units_Z 2
_cell_length_a 10.420(2)
_cell_length_b 15.207(3)
_cell_length_c 19.435(4)
_cell_measurement_reflns_used 0
_cell_measurement_temperature 301(2)
_cell_measurement_theta_max 0
_cell_measurement_theta_min 0
_cell_volume 2812.4(12)
_computing_molecular_graphics 'Ortep-3 for Windows (Farrugia, 1997)'
_computing_publication_material 'WinGX publication routines (Farrugia, 1999)'
_computing_structure_refinement 'SHELXL-97 (Sheldrick, 1997)'
_computing_structure_solution 'SHELXS-97 (Sheldrick, 1997)'
_diffrn_ambient_temperature 301(2)
_diffrn_measured_fraction_theta_full 0.552
_diffrn_measured_fraction_theta_max 0.552
_diffrn_radiation_monochromator graphite
_diffrn_radiation_source 'fine-focus sealed tube'
_diffrn_radiation_type MoK\a
_diffrn_radiation_wavelength 0.71073
_diffrn_reflns_av_R_equivalents 0.0319
_diffrn_reflns_av_sigmaI/netI 0.0925
_diffrn_reflns_limit_h_max 11
_diffrn_reflns_limit_h_min -10
_diffrn_reflns_limit_k_max 15
_diffrn_reflns_limit_k_min -9
_diffrn_reflns_limit_l_max 20
_diffrn_reflns_limit_l_min -20
_diffrn_reflns_number 6049
_diffrn_reflns_theta_full 22.94
_diffrn_reflns_theta_max 22.94
_diffrn_reflns_theta_min 1.13
_exptl_absorpt_coefficient_mu 5.208
_exptl_absorpt_correction_type none
_exptl_crystal_colour colorless
_exptl_crystal_density_diffrn 1.475
_exptl_crystal_density_method 'not measured'
_exptl_crystal_description prism
_exptl_crystal_F_000 1244
_exptl_crystal_size_max 0.3
_exptl_crystal_size_mid 0.2
_exptl_crystal_size_min 0.1
_refine_diff_density_max 0.495
_refine_diff_density_min -0.550
_refine_diff_density_rms 0.096
_refine_ls_extinction_method none
_refine_ls_goodness_of_fit_ref 0.889
_refine_ls_hydrogen_treatment mixed
_refine_ls_matrix_type full
_refine_ls_number_parameters 370
_refine_ls_number_reflns 4287
_refine_ls_number_restraints 34
_refine_ls_restrained_S_all 0.887
_refine_ls_R_factor_all 0.0943
_refine_ls_R_factor_gt 0.0536
_refine_ls_shift/su_max 0.002
_refine_ls_shift/su_mean 0.000
_refine_ls_structure_factor_coef Fsqd
_refine_ls_weighting_details 'calc w=1/[\s^2^(Fo^2^)+(0.0813P)^2^+0.0000P] where P=(Fo^2^+2Fc^2^)/3'
_refine_ls_weighting_scheme calc
_refine_ls_wR_factor_gt 0.1318
_refine_ls_wR_factor_ref 0.1452
_reflns_number_gt 2385
_reflns_number_total 4287
_reflns_threshold_expression >2sigma(I)
_cod_data_source_file b210772b.txt
_cod_data_source_block mar359
_cod_original_cell_volume 2812.3(10)
_cod_database_code 7052500

loop_
_symmetry_equiv_pos_as_xyz
'x, y, z'
'-x, -y, -z'

loop_
_atom_site_label
_atom_site_type_symbol
_atom_site_fract_x
_atom_site_fract_y
_atom_site_fract_z
_atom_site_U_iso_or_equiv
_atom_site_adp_type
_atom_site_occupancy
_atom_site_symmetry_multiplicity
_atom_site_calc_flag
_atom_site_refinement_flags
_atom_site_disorder_assembly
_atom_site_disorder_group
Pt1 Pt 0.10074(7) 0.76912(7) 0.02221(4) 0.1068(4) Uani 1 1 d . . .
Pt2 Pt 0.60905(7) 0.75065(7) -0.51418(4) 0.1118(4) Uani 1 1 d . . .
Cl1 Cl 0.0942(6) 0.6873(6) 0.1093(3) 0.168(3) Uani 1 1 d . . .
Cl2 Cl 0.7157(7) 0.6509(6) -0.5862(4) 0.195(4) Uani 1 1 d . . .
P1 P -0.1000(5) 0.6757(6) -0.0533(3) 0.134(2) Uani 1 1 d D . .
P2 P 0.3110(6) 0.8555(6) 0.0868(3) 0.147(3) Uani 1 1 d D . .
P3 P 0.4013(6) 0.6702(6) -0.5923(3) 0.137(2) Uani 1 1 d D . .
P4 P 0.8109(6) 0.8278(6) -0.4267(3) 0.147(3) Uani 1 1 d D . .
N1 N 0.1823(17) 1.1174(16) -0.2624(9) 0.109(6) Uani 1 1 d . . .
C1 C 0.109(2) 0.841(2) -0.0479(12) 0.144(10) Uani 1 1 d . . .
C2 C 0.105(2) 0.885(2) -0.0927(12) 0.127(9) Uani 1 1 d . . .
C3 C 0.119(2) 0.949(3) -0.1340(11) 0.146(13) Uani 1 1 d . . .
C4 C 0.067(2) 1.031(2) -0.1221(14) 0.131(10) Uani 1 1 d . . .
C5 C 0.082(2) 1.091(3) -0.1615(13) 0.150(12) Uani 1 1 d . . .
C6 C 0.150(2) 1.060(2) -0.2157(12) 0.121(10) Uani 1 1 d . . .
C7 C 0.2080(18) 0.985(2) -0.2269(9) 0.088(7) Uani 1 1 d . . .
C8 C 0.1896(17) 0.919(2) -0.1895(11) 0.126(10) Uani 1 1 d . . .
C9 C 0.5266(18) 0.832(2) -0.4562(11) 0.138(10) Uani 1 1 d . . .
C10 C 0.460(2) 0.879(2) -0.4248(11) 0.123(9) Uani 1 1 d . . .
C11 C 0.3912(17) 0.953(2) -0.3817(11) 0.121(10) Uani 1 1 d . . .
C12 C 0.377(2) 1.033(2) -0.3982(11) 0.123(9) Uani 1 1 d . . .
C13 C 0.3040(18) 1.095(2) -0.3596(12) 0.115(8) Uani 1 1 d . . .
C14 C 0.2548(18) 1.064(3) -0.3041(11) 0.117(11) Uani 1 1 d . . .
C15 C 0.2709(18) 0.983(2) -0.2882(11) 0.099(8) Uani 1 1 d . . .
C16 C 0.3372(17) 0.9187(17) -0.3275(11) 0.100(7) Uani 1 1 d . . .
C17 C 0.147(2) 1.203(2) -0.2620(11) 0.113(7) Uani 1 1 d . . .
C18 C 0.258(4) 1.280(3) -0.2069(15) 0.183(13) Uani 1 1 d . . .
C19 C 0.223(3) 1.379(3) -0.2063(14) 0.188(13) Uani 1 1 d . . .
C20 C 0.332(4) 1.472(4) -0.150(2) 0.27(2) Uani 1 1 d . . .
C21 C -0.206(4) 0.580(3) -0.023(2) 0.32(2) Uiso 1 1 d D . .
C22 C -0.329(5) 0.531(5) -0.062(3) 0.38(3) Uiso 1 1 d D . .
C23 C -0.256(5) 0.712(4) -0.109(3) 0.46(4) Uiso 1 1 d D . .
C24 C -0.237(4) 0.801(4) -0.070(2) 0.32(2) Uiso 1 1 d D . .
C25 C -0.068(6) 0.588(3) -0.143(2) 0.39(3) Uiso 1 1 d D . .
C26 C 0.044(5) 0.560(5) -0.136(3) 0.36(3) Uiso 1 1 d D . .
C27 C 0.391(3) 0.870(3) 0.1839(14) 0.208(11) Uiso 1 1 d D . .
C28 C 0.293(3) 0.902(3) 0.2307(19) 0.241(14) Uiso 1 1 d D . .
C29 C 0.326(7) 0.984(2) 0.103(3) 0.48(4) Uiso 1 1 d D . .
C30 C 0.233(13) 1.029(13) 0.149(7) 0.98(12) Uiso 1 1 d D . .
C31 C 0.466(5) 0.853(6) 0.055(3) 0.46(4) Uiso 1 1 d D . .
C32 C 0.408(5) 0.737(5) 0.003(3) 0.36(3) Uiso 1 1 d . . .
C33 C 0.298(4) 0.760(3) -0.6075(17) 0.263(16) Uiso 1 1 d D . .
C34 C 0.143(4) 0.692(4) -0.650(2) 0.32(2) Uiso 1 1 d D . .
C35 C 0.397(4) 0.584(2) -0.6859(18) 0.30(2) Uiso 1 1 d D . .
C36 C 0.413(4) 0.663(4) -0.729(2) 0.31(2) Uiso 1 1 d D . .
C37 C 0.331(5) 0.605(3) -0.532(3) 0.37(3) Uiso 1 1 d D . .
C38 C 0.344(9) 0.500(4) -0.526(5) 0.63(6) Uiso 1 1 d D . .
C39 C 0.809(3) 0.860(3) -0.3363(16) 0.283(18) Uiso 1 1 d D . .
C40 C 0.767(3) 0.759(3) -0.3255(17) 0.236(13) Uiso 1 1 d D . .
C41 C 0.958(3) 0.800(3) -0.4367(18) 0.244(15) Uiso 1 1 d D . .
C42 C 1.011(3) 0.821(3) -0.5035(19) 0.257(15) Uiso 1 1 d D . .
C43 C 0.782(6) 0.913(3) -0.463(3) 1.6(3) Uiso 1 1 d D . .
C44 C 0.832(4) 1.012(4) -0.399(2) 0.293(18) Uiso 1 1 d D . .
C98 C 0.140(5) 0.611(5) 0.661(3) 0.33(2) Uiso 1 1 d . . .
C99 C 0.280(8) 0.635(6) 0.719(3) 0.40(3) Uiso 1 1 d . . .
O1 O 0.432(5) 0.673(4) 0.752(2) 0.46(2) Uiso 1 1 d . . .

loop_
_atom_site_aniso_label
_atom_site_aniso_U_11
_atom_site_aniso_U_22
_atom_site_aniso_U_33
_atom_site_aniso_U_23
_atom_site_aniso_U_13
_atom_site_aniso_U_12
Pt1 0.1086(6) 0.1252(10) 0.0940(6) 0.0367(5) 0.0322(4) 0.0383(6)
Pt2 0.1146(6) 0.1312(11) 0.0953(6) 0.0326(5) 0.0375(4) 0.0399(6)
Cl1 0.176(5) 0.204(10) 0.142(4) 0.095(5) 0.034(4) 0.036(5)
Cl2 0.182(6) 0.219(11) 0.174(5) 0.007(5) 0.073(5) 0.088(6)
P1 0.114(4) 0.147(8) 0.122(4) 0.036(4) 0.013(3) 0.016(4)
P2 0.108(4) 0.183(10) 0.146(5) 0.067(5) 0.015(3) 0.029(5)
P3 0.125(4) 0.155(9) 0.113(4) 0.027(4) 0.016(3) 0.035(5)
P4 0.110(4) 0.201(10) 0.124(4) 0.045(5) 0.023(3) 0.046(5)
N1 0.131(12) 0.12(2) 0.098(11) 0.046(12) 0.043(10) 0.049(13)
C1 0.123(16) 0.19(4) 0.120(18) 0.029(18) 0.051(14) 0.051(18)
C2 0.153(18) 0.15(3) 0.090(16) 0.027(16) 0.043(14) 0.059(18)
C3 0.103(15) 0.28(5) 0.075(14) 0.09(2) 0.029(12) 0.031(19)
C4 0.129(18) 0.13(3) 0.14(2) 0.018(17) 0.046(15) 0.068(19)
C5 0.137(17) 0.25(4) 0.130(19) 0.11(2) 0.078(15) 0.08(2)
C6 0.102(15) 0.17(4) 0.094(15) 0.055(18) 0.020(12) 0.035(18)
C7 0.090(13) 0.10(2) 0.071(13) 0.023(12) 0.017(10) 0.042(14)
C8 0.080(12) 0.22(4) 0.085(14) 0.064(17) 0.014(10) 0.026(15)
C9 0.093(13) 0.23(4) 0.101(15) 0.050(16) 0.046(12) 0.037(16)
C10 0.123(16) 0.17(3) 0.104(15) 0.074(16) 0.044(13) 0.027(17)
C11 0.072(12) 0.19(4) 0.094(15) 0.032(18) 0.021(11) 0.028(15)
C12 0.148(19) 0.12(3) 0.109(16) 0.056(15) 0.008(14) 0.044(18)
C13 0.090(12) 0.13(3) 0.111(15) 0.017(14) 0.012(11) 0.039(14)
C14 0.080(12) 0.20(4) 0.070(12) 0.044(17) 0.025(11) 0.026(16)
C15 0.083(13) 0.12(3) 0.082(15) 0.048(15) -0.014(11) 0.020(14)
C16 0.077(11) 0.11(2) 0.109(14) 0.020(13) 0.034(11) 0.035(13)
C17 0.144(17) 0.09(2) 0.115(16) 0.035(14) 0.024(13) 0.063(18)
C18 0.34(4) 0.09(3) 0.15(2) 0.05(2) 0.11(3) 0.07(3)
C19 0.20(3) 0.15(4) 0.16(2) 0.01(2) 0.040(19) -0.01(3)
C20 0.26(4) 0.27(7) 0.28(4) 0.07(4) 0.08(3) 0.08(4)

loop_
_atom_type_symbol
_atom_type_description
_atom_type_scat_dispersion_real
_atom_type_scat_dispersion_imag
_atom_type_scat_source
Pt Pt -1.7033 8.3905 'International Tables Vol C Tables 4.2.6.8 and 6.1.1.4'
Cl Cl 0.1484 0.1585 'International Tables Vol C Tables 4.2.6.8 and 6.1.1.4'
P P 0.1023 0.0942 'International Tables Vol C Tables 4.2.6.8 and 6.1.1.4'
N N 0.0061 0.0033 'International Tables Vol C Tables 4.2.6.8 and 6.1.1.4'
C C 0.0033 0.0016 'International Tables Vol C Tables 4.2.6.8 and 6.1.1.4'
H H 0.0000 0.0000 'International Tables Vol C Tables 4.2.6.8 and 6.1.1.4'
O O 0.0106 0.0060 'International Tables Vol C Tables 4.2.6.8 and 6.1.1.4'

loop_
_geom_angle_atom_site_label_1
_geom_angle_atom_site_label_2
_geom_angle_atom_site_label_3
_geom_angle
_geom_angle_site_symmetry_1
_geom_angle_site_symmetry_3
_geom_angle_publ_flag
C1 Pt1 P2 87.4(7) . . ?
C1 Pt1 P1 89.8(7) . . ?
P2 Pt1 P1 173.5(2) . . ?
C1 Pt1 Cl1 178.3(8) . . ?
P2 Pt1 Cl1 91.3(2) . . ?
P1 Pt1 Cl1 91.6(2) . . ?
C9 Pt2 P3 89.4(6) . . ?
C9 Pt2 P4 88.0(6) . . ?
P3 Pt2 P4 174.5(2) . . ?
C9 Pt2 Cl2 179.0(8) . . ?
P3 Pt2 Cl2 91.5(2) . . ?
P4 Pt2 Cl2 91.2(2) . . ?
C9 Pt2 C43 75.2(12) . . ?
P3 Pt2 C43 143.6(10) . . ?
P4 Pt2 C43 39.7(10) . . ?
Cl2 Pt2 C43 103.8(10) . . ?
C21 P1 C25 98.0(15) . . ?
C21 P1 C23 97.6(15) . . ?
C25 P1 C23 95.8(14) . . ?
C21 P1 Pt1 120.9(14) . . ?
C25 P1 Pt1 109.1(17) . . ?
C23 P1 Pt1 129.0(19) . . ?
C27 P2 C31 96.1(17) . . ?
C27 P2 C29 94.7(17) . . ?
C31 P2 C29 94.3(18) . . ?
C27 P2 Pt1 125.3(11) . . ?
C31 P2 Pt1 126(2) . . ?
C29 P2 Pt1 112(2) . . ?
C35 P3 C37 111.0(12) . . ?
C35 P3 C33 109.9(11) . . ?
C37 P3 C33 109.5(11) . . ?
C35 P3 Pt2 117.1(12) . . ?
C37 P3 Pt2 100.4(17) . . ?
C33 P3 Pt2 108.5(13) . . ?
C41 P4 C43 110.8(15) . . ?
C41 P4 C39 111.0(12) . . ?
C43 P4 C39 110.9(13) . . ?
C41 P4 Pt2 122.3(14) . . ?
C43 P4 Pt2 80(2) . . ?
C39 P4 Pt2 117.3(13) . . ?
C14 N1 C17 131(2) . . ?
C14 N1 C6 101(3) . . ?
C17 N1 C6 127(2) . . ?
C2 C1 Pt1 176.0(19) . . ?
C1 C2 C3 170(3) . . ?
C4 C3 C2 124(2) . . ?
C4 C3 C8 125(2) . . ?
C2 C3 C8 112(3) . . ?
C5 C4 C3 122(2) . . ?
C4 C5 C6 112(3) . . ?
C7 C6 C5 128(2) . . ?
C7 C6 N1 112(2) . . ?
C5 C6 N1 120(3) . . ?
C6 C7 C8 122(2) . . ?
C6 C7 C15 107.5(19) . . ?
C8 C7 C15 130(2) . . ?
C7 C8 C3 111(3) . . ?
C10 C9 Pt2 173(2) . . ?
C9 C10 C11 171(3) . . ?
C12 C11 C16 127(2) . . ?
C12 C11 C10 123(2) . . ?
C16 C11 C10 110(3) . . ?
C11 C12 C13 120(2) . . ?
C14 C13 C12 114(3) . . ?
C15 C14 N1 115(2) . . ?
C15 C14 C13 125(2) . . ?
N1 C14 C13 120(3) . . ?
C14 C15 C16 122(2) . . ?
C14 C15 C7 104.3(19) . . ?
C16 C15 C7 133(2) . . ?
C15 C16 C11 112(2) . . ?
N1 C17 C18 107.4(19) . . ?
C17 C18 C19 109(3) . . ?
C18 C19 C20 117(3) . . ?
C22 C21 P1 122(4) . . ?
C24 C23 P1 102(4) . . ?
C26 C25 P1 118(4) . . ?
C28 C27 P2 107.5(19) . . ?
C30 C29 P2 115(8) . . ?
C32 C31 P2 92(4) . . ?
C34 C33 P3 103(3) . . ?
C36 C35 P3 96(2) . . ?
C38 C37 P3 128(4) . . ?
C40 C39 P4 102(3) . . ?
C42 C41 P4 117(2) . . ?
C44 C43 P4 109(4) . . ?
C44 C43 Pt2 145(3) . . ?
P4 C43 Pt2 60.5(17) . . ?
O1 C99 C98 158(5) . . ?

loop_
_geom_bond_atom_site_label_1
_geom_bond_atom_site_label_2
_geom_bond_distance
_geom_bond_site_symmetry_2
_geom_bond_publ_flag
Pt1 C1 1.97(3) . ?
Pt1 P2 2.261(7) . ?
Pt1 P1 2.269(6) . ?
Pt1 Cl1 2.371(6) . ?
Pt2 C9 1.87(3) . ?
Pt2 P3 2.288(6) . ?
Pt2 P4 2.302(6) . ?
Pt2 Cl2 2.343(6) . ?
Pt2 C43 2.60(6) . ?
P1 C21 1.98(4) . ?
P1 C25 2.00(4) . ?
P1 C23 2.00(4) . ?
P2 C27 1.84(2) . ?
P2 C31 1.85(3) . ?
P2 C29 1.87(3) . ?
P3 C35 1.91(3) . ?
P3 C37 1.92(3) . ?
P3 C33 1.92(3) . ?
P4 C41 1.69(3) . ?
P4 C43 1.69(3) . ?
P4 C39 1.69(3) . ?
N1 C14 1.40(3) . ?
N1 C17 1.40(3) . ?
N1 C6 1.47(3) . ?
C1 C2 1.24(3) . ?
C2 C3 1.43(4) . ?
C3 C4 1.42(4) . ?
C3 C8 1.44(3) . ?
C4 C5 1.35(3) . ?
C5 C6 1.40(3) . ?
C6 C7 1.36(3) . ?
C7 C8 1.40(3) . ?
C7 C15 1.47(3) . ?
C9 C10 1.20(3) . ?
C10 C11 1.57(4) . ?
C11 C12 1.36(3) . ?
C11 C16 1.47(3) . ?
C12 C13 1.45(3) . ?
C13 C14 1.44(3) . ?
C14 C15 1.39(4) . ?
C15 C16 1.43(3) . ?
C17 C18 1.49(4) . ?
C18 C19 1.59(4) . ?
C19 C20 1.61(5) . ?
C21 C22 1.32(4) . ?
C23 C24 1.31(4) . ?
C25 C26 1.31(4) . ?
C27 C28 1.55(4) . ?
C29 C30 1.56(4) . ?
C31 C32 1.71(9) . ?
C33 C34 1.67(4) . ?
C35 C36 1.66(4) . ?
C37 C38 1.66(4) . ?
C39 C40 1.60(3) . ?
C41 C42 1.59(3) . ?
C43 C44 1.59(4) . ?
C98 C99 1.56(7) . ?
C99 O1 1.53(7) . ?
